data_1506183
loop_
_publ_author_name
'Nowak, Ireneusz'
'Cannon, John F.'
'Robins, Morris J.'

_publ_section_title
;
 N-oxides of adenosine-type nucleosides undergo pyrimidine ring opening
 and closure to give 5-amino-4-(1,2,4-oxadiazol-3-yl)imidazole
 derivatives.
;
_journal_issue 20
_journal_name_full 'Organic letters'
_journal_page_first 4565
_journal_page_last 4568
_journal_paper_doi 10.1021/ol061715v
_journal_volume 8
_journal_year 2006
_chemical_absolute_configuration ad
_chemical_formula_sum 'C35 H33 N5 O8'
_chemical_formula_weight 651.66
_chemical_name_systematic
; 
 ? 
;
_space_group_IT_number 4
_symmetry_cell_setting monoclinic
_symmetry_space_group_name_Hall 'P 2yb'
_symmetry_space_group_name_H-M 'P 1 21 1'
_atom_sites_solution_hydrogens geom
_atom_sites_solution_primary direct
_atom_sites_solution_secondary difmap
_audit_creation_method SHELXL-97
_cell_angle_alpha 90.00
_cell_angle_beta 97.714(3)
_cell_angle_gamma 90.00
_cell_formula_units_Z 2
_cell_length_a 10.9634(5)
_cell_length_b 6.2492(3)
_cell_length_c 24.2770(17)
_cell_measurement_reflns_used 5230
_cell_measurement_temperature 297(2)
_cell_measurement_theta_max 59.71
_cell_measurement_theta_min 4.07
_cell_volume 1648.23(16)
_computing_cell_refinement 'Bruker SMART'
_computing_data_collection 'Bruker SMART'
_computing_data_reduction 'Bruker SAINT'
_computing_molecular_graphics 'Bruker SHELXTL'
_computing_publication_material 'Bruker SHELXTL'
_computing_structure_refinement 'SHELXL-97 (Sheldrick, 1997)'
_computing_structure_solution 'SHELXS-97 (Sheldrick, 1990)'
_diffrn_ambient_temperature 297(2)
_diffrn_measured_fraction_theta_full 0.983
_diffrn_measured_fraction_theta_max 0.983
_diffrn_measurement_device_type 'Bruker Nonius Apex II CCD area detector'
_diffrn_measurement_method 'phi and omega scans'
_diffrn_radiation_monochromator 'Montel 200 mirrors'
_diffrn_radiation_source 'Bruker Nonius FR591 rotating anode'
_diffrn_radiation_type CuK\a
_diffrn_radiation_wavelength 1.54178
_diffrn_reflns_av_R_equivalents 0.0239
_diffrn_reflns_av_sigmaI/netI 0.0285
_diffrn_reflns_limit_h_max 13
_diffrn_reflns_limit_h_min -13
_diffrn_reflns_limit_k_max 7
_diffrn_reflns_limit_k_min -7
_diffrn_reflns_limit_l_max 28
_diffrn_reflns_limit_l_min -19
_diffrn_reflns_number 13064
_diffrn_reflns_theta_full 67.49
_diffrn_reflns_theta_max 67.49
_diffrn_reflns_theta_min 4.07
_exptl_absorpt_coefficient_mu 0.784
_exptl_absorpt_correction_T_max 0.8717
_exptl_absorpt_correction_T_min 0.8102
_exptl_absorpt_correction_type multi-scan
_exptl_absorpt_process_details 'SADABS; Sheldrick, 2003'
_exptl_crystal_colour colorless
_exptl_crystal_density_diffrn 1.313
_exptl_crystal_density_method 'not measured'
_exptl_crystal_description BLOCK
_exptl_crystal_F_000 684
_exptl_crystal_size_max 0.28
_exptl_crystal_size_mid 0.28
_exptl_crystal_size_min 0.18
_refine_diff_density_max 0.165
_refine_diff_density_min -0.118
_refine_diff_density_rms 0.021
_refine_ls_abs_structure_details 'Flack H D (1983), Acta Cryst. A39, 876-881'
_refine_ls_abs_structure_Flack 0.11(18)
_refine_ls_extinction_method none
_refine_ls_goodness_of_fit_ref 1.016
_refine_ls_hydrogen_treatment constr
_refine_ls_matrix_type full
_refine_ls_number_parameters 437
_refine_ls_number_reflns 5279
_refine_ls_number_restraints 1
_refine_ls_restrained_S_all 1.016
_refine_ls_R_factor_all 0.0418
_refine_ls_R_factor_gt 0.0357
_refine_ls_shift/su_max 0.009
_refine_ls_shift/su_mean 0.000
_refine_ls_structure_factor_coef Fsqd
_refine_ls_weighting_details 'calc w=1/[\s^2^(Fo^2^)+(0.0584P)^2^+0.0808P] where P=(Fo^2^+2Fc^2^)/3'
_refine_ls_weighting_scheme calc
_refine_ls_wR_factor_gt 0.0949
_refine_ls_wR_factor_ref 0.0996
_reflns_number_gt 4618
_reflns_number_total 5279
_reflns_threshold_expression >2sigma(I)
_cod_data_source_file ol061715vsi20060713_102346.cif
_cod_data_source_block XL1012
_cod_depositor_comments
;
The following automatic conversions were performed:

'_symmetry_cell_setting' value 'Monoclinic' changed to 'monoclinic'
according to /home/saulius/struct/CIF-dictionaries/cif_core.dic
dictionary named 'cif_core.dic' version 2.4.1 from 2010-06-29.

Automatic conversion script
Id: cif_fix_values 1715 2011-07-08 13:25:40Z adriana 
;
_cod_original_sg_symbol_H-M P2(1)
_cod_database_code 1506183

loop_
_symmetry_equiv_pos_as_xyz
'x, y, z'
'-x, y+1/2, -z'

loop_
_atom_site_label
_atom_site_type_symbol
_atom_site_fract_x
_atom_site_fract_y
_atom_site_fract_z
_atom_site_U_iso_or_equiv
_atom_site_adp_type
_atom_site_occupancy
_atom_site_symmetry_multiplicity
_atom_site_calc_flag
_atom_site_refinement_flags
C2 C 0.44475(19) 0.6864(3) 0.75125(9) 0.0615(5) Uani 1 1 d .
H2 H 0.3821 0.7560 0.7665 0.074 Uiso 1 1 calc R
C4 C 0.60125(19) 0.6240(3) 0.70957(8) 0.0562(5) Uani 1 1 d .
C5 C 0.56292(18) 0.4277(3) 0.72564(8) 0.0573(5) Uani 1 1 d .
C21 C 0.3274(2) 0.1713(4) 0.89004(9) 0.0698(6) Uani 1 1 d .
C22 C 0.2776(2) -0.0076(4) 0.91929(8) 0.0650(5) Uani 1 1 d .
C23 C 0.3448(2) -0.0876(5) 0.96702(9) 0.0780(7) Uani 1 1 d .
H23 H 0.4207 -0.0278 0.9804 0.094 Uiso 1 1 calc R
C24 C 0.2995(2) -0.2563(5) 0.99501(10) 0.0863(7) Uani 1 1 d .
H24 H 0.3459 -0.3091 1.0270 0.104 Uiso 1 1 calc R
C25 C 0.1872(3) -0.3481(5) 0.97658(10) 0.0821(7) Uani 1 1 d .
C26 C 0.1212(2) -0.2669(5) 0.92903(10) 0.0883(8) Uani 1 1 d .
H26 H 0.0451 -0.3265 0.9159 0.106 Uiso 1 1 calc R
C27 C 0.1651(2) -0.0989(4) 0.90030(9) 0.0787(7) Uani 1 1 d .
H27 H 0.1189 -0.0473 0.8681 0.094 Uiso 1 1 calc R
C28 C 0.1374(3) -0.5316(7) 1.00702(14) 0.1230(12) Uani 1 1 d .
H28A H 0.1938 -0.6497 1.0088 0.185 Uiso 1 1 calc R
H28B H 0.0592 -0.5750 0.9876 0.185 Uiso 1 1 calc R
H28C H 0.1273 -0.4872 1.0440 0.185 Uiso 1 1 calc R
C31 C 0.0143(2) 0.6388(4) 0.77617(9) 0.0649(5) Uani 1 1 d .
C32 C -0.09575(19) 0.6526(4) 0.80439(9) 0.0612(5) Uani 1 1 d .
C33 C -0.1394(2) 0.4821(4) 0.83268(10) 0.0744(6) Uani 1 1 d .
H33 H -0.1011 0.3493 0.8327 0.089 Uiso 1 1 calc R
C34 C -0.2396(2) 0.5099(4) 0.86072(11) 0.0806(7) Uani 1 1 d .
H34 H -0.2675 0.3948 0.8799 0.097 Uiso 1 1 calc R
C35 C -0.2997(2) 0.7041(4) 0.86116(9) 0.0723(6) Uani 1 1 d .
C36 C -0.2565(2) 0.8713(4) 0.83230(10) 0.0749(6) Uani 1 1 d .
H36 H -0.2959 1.0033 0.8317 0.090 Uiso 1 1 calc R
C37 C -0.1559(2) 0.8471(4) 0.80424(10) 0.0693(6) Uani 1 1 d .
H37 H -0.1284 0.9625 0.7851 0.083 Uiso 1 1 calc R
C38 C -0.4087(2) 0.7319(6) 0.89223(12) 0.0956(9) Uani 1 1 d .
H38A H -0.3805 0.7708 0.9301 0.143 Uiso 1 1 calc R
H38B H -0.4538 0.6001 0.8915 0.143 Uiso 1 1 calc R
H38C H -0.4612 0.8426 0.8749 0.143 Uiso 1 1 calc R
C41 C 0.1571(2) 0.5260(5) 0.59434(9) 0.0782(7) Uani 1 1 d .
C42 C 0.2230(2) 0.7160(5) 0.57703(9) 0.0763(6) Uani 1 1 d .
C43 C 0.3328(3) 0.7857(5) 0.60638(11) 0.0902(8) Uani 1 1 d .
H43 H 0.3659 0.7136 0.6384 0.108 Uiso 1 1 calc R
C44 C 0.3934(3) 0.9598(6) 0.58884(12) 0.1032(9) Uani 1 1 d .
H44 H 0.4670 1.0043 0.6092 0.124 Uiso 1 1 calc R
C45 C 0.3461(3) 1.0700(6) 0.54112(13) 0.1032(9) Uani 1 1 d .
C46 C 0.2359(4) 0.9995(7) 0.51263(13) 0.1162(12) Uani 1 1 d .
H46 H 0.2020 1.0724 0.4808 0.139 Uiso 1 1 calc R
C47 C 0.1743(3) 0.8239(6) 0.52990(11) 0.0981(9) Uani 1 1 d .
H47 H 0.1005 0.7793 0.5098 0.118 Uiso 1 1 calc R
C48 C 0.4143(4) 1.2611(7) 0.52242(17) 0.1457(16) Uani 1 1 d .
H48A H 0.5010 1.2312 0.5271 0.218 Uiso 1 1 calc R
H48B H 0.3990 1.3836 0.5443 0.218 Uiso 1 1 calc R
H48C H 0.3863 1.2898 0.4839 0.218 Uiso 1 1 calc R
C1" C 0.38982(19) 0.3011(3) 0.77429(9) 0.0618(5) Uani 1 1 d .
H1" H 0.4452 0.2041 0.7975 0.074 Uiso 1 1 calc R
C2" C 0.29454(19) 0.3886(4) 0.80864(9) 0.0626(5) Uani 1 1 d .
H2" H 0.3221 0.5167 0.8300 0.075 Uiso 1 1 calc R
C3" C 0.18837(17) 0.4305(4) 0.76282(8) 0.0614(5) Uani 1 1 d .
H3" H 0.2045 0.5613 0.7427 0.074 Uiso 1 1 calc R
C4" C 0.1939(2) 0.2379(4) 0.72508(9) 0.0675(5) Uani 1 1 d .
H012 H 0.1487 0.1198 0.7396 0.081 Uiso 1 1 calc R
C5" C 0.1435(2) 0.2723(5) 0.66512(11) 0.0842(7) Uani 1 1 d .
H5"A H 0.1593 0.1477 0.6433 0.101 Uiso 1 1 calc R
H5"B H 0.0552 0.2949 0.6614 0.101 Uiso 1 1 calc R
C3' C 0.70142(19) 0.6655(3) 0.67824(8) 0.0608(5) Uani 1 1 d .
C5' C 0.8180(2) 0.8249(4) 0.63110(11) 0.0766(7) Uani 1 1 d .
C6' C 0.8828(3) 0.9739(6) 0.59773(14) 0.1196(12) Uani 1 1 d .
H6'B H 0.8589 1.1181 0.6046 0.179 Uiso 1 1 calc R
H6'C H 0.8616 0.9414 0.5590 0.179 Uiso 1 1 calc R
H6'A H 0.9701 0.9589 0.6079 0.179 Uiso 1 1 calc R
N1 N 0.46201(14) 0.4670(3) 0.75274(7) 0.0588(4) Uani 1 1 d .
N3 N 0.52630(15) 0.7840(3) 0.72611(7) 0.0600(4) Uani 1 1 d .
N5 N 0.61013(18) 0.2304(3) 0.72095(8) 0.0746(5) Uani 1 1 d .
H5A H 0.6757 0.2138 0.7056 0.090 Uiso 1 1 calc R
H5B H 0.5746 0.1211 0.7333 0.090 Uiso 1 1 calc R
N2' N 0.7760(2) 0.5141(3) 0.66691(9) 0.0849(6) Uani 1 1 d .
N4' N 0.72540(17) 0.8636(3) 0.65736(8) 0.0698(5) Uani 1 1 d .
O21 O 0.42219(17) 0.2639(3) 0.90476(8) 0.0986(6) Uani 1 1 d .
O31 O 0.05126(18) 0.7803(3) 0.74999(10) 0.1055(7) Uani 1 1 d .
O41 O 0.07218(18) 0.4386(4) 0.56701(8) 0.1084(7) Uani 1 1 d .
O2" O 0.25516(13) 0.2192(3) 0.84209(6) 0.0695(4) Uani 1 1 d .
O3" O 0.07291(13) 0.4484(2) 0.78325(6) 0.0694(4) Uani 1 1 d .
O4" O 0.32217(13) 0.1817(2) 0.73071(7) 0.0722(4) Uani 1 1 d .
O5" O 0.20335(15) 0.4585(3) 0.64546(6) 0.0829(5) Uani 1 1 d .
O1' O 0.85603(16) 0.6218(3) 0.63463(8) 0.0896(5) Uani 1 1 d .

loop_
_atom_site_aniso_label
_atom_site_aniso_U_11
_atom_site_aniso_U_22
_atom_site_aniso_U_33
_atom_site_aniso_U_23
_atom_site_aniso_U_13
_atom_site_aniso_U_12
C2 0.0628(11) 0.0445(11) 0.0784(13) 0.0002(10) 0.0145(10) 0.0006(9)
C4 0.0631(11) 0.0437(11) 0.0616(11) -0.0016(9) 0.0078(9) -0.0007(9)
C5 0.0640(11) 0.0429(10) 0.0645(11) -0.0020(9) 0.0071(9) -0.0010(9)
C21 0.0680(13) 0.0747(15) 0.0659(13) 0.0031(11) 0.0062(10) -0.0006(12)
C22 0.0657(12) 0.0701(14) 0.0594(11) 0.0051(10) 0.0090(9) -0.0006(11)
C23 0.0660(12) 0.0975(19) 0.0696(13) 0.0116(14) 0.0057(10) 0.0010(13)
C24 0.0815(16) 0.104(2) 0.0718(14) 0.0262(15) 0.0064(12) 0.0109(16)
C25 0.0942(17) 0.0836(17) 0.0707(14) 0.0175(13) 0.0191(12) 0.0023(15)
C26 0.0918(16) 0.0964(19) 0.0738(14) 0.0213(15) 0.0010(12) -0.0207(15)
C27 0.0820(14) 0.0878(17) 0.0630(12) 0.0162(13) -0.0018(11) -0.0141(14)
C28 0.138(3) 0.124(3) 0.107(2) 0.047(2) 0.016(2) -0.019(2)
C31 0.0705(13) 0.0491(12) 0.0755(13) 0.0042(10) 0.0116(10) -0.0001(10)
C32 0.0636(11) 0.0568(12) 0.0623(11) -0.0003(10) 0.0049(9) -0.0031(10)
C33 0.0805(14) 0.0551(13) 0.0891(15) -0.0025(12) 0.0171(12) -0.0042(11)
C34 0.0878(16) 0.0652(15) 0.0930(17) -0.0028(12) 0.0273(13) -0.0139(13)
C35 0.0682(13) 0.0760(16) 0.0718(13) -0.0147(13) 0.0062(10) -0.0096(12)
C36 0.0713(13) 0.0700(15) 0.0813(15) -0.0105(13) 0.0026(12) 0.0021(12)
C37 0.0712(12) 0.0580(13) 0.0783(14) -0.0025(11) 0.0087(11) 0.0009(11)
C38 0.0803(15) 0.109(2) 0.1006(18) -0.0261(18) 0.0229(14) -0.0105(16)
C41 0.0800(15) 0.0907(18) 0.0610(13) -0.0101(12) -0.0008(11) 0.0185(14)
C42 0.0872(15) 0.0851(17) 0.0562(12) -0.0018(12) 0.0077(11) 0.0220(14)
C43 0.0991(18) 0.099(2) 0.0699(14) 0.0144(14) 0.0018(13) -0.0004(17)
C44 0.114(2) 0.109(2) 0.0870(18) 0.0121(18) 0.0120(16) -0.0027(19)
C45 0.125(3) 0.095(2) 0.096(2) 0.0176(18) 0.0416(19) 0.031(2)
C46 0.143(3) 0.125(3) 0.0833(19) 0.0334(19) 0.024(2) 0.044(3)
C47 0.108(2) 0.119(3) 0.0653(15) 0.0049(16) 0.0040(14) 0.0324(19)
C48 0.180(4) 0.109(3) 0.162(4) 0.045(3) 0.074(3) 0.022(3)
C1" 0.0649(11) 0.0454(11) 0.0749(13) 0.0062(10) 0.0088(10) -0.0046(9)
C2" 0.0684(12) 0.0518(11) 0.0688(12) 0.0070(10) 0.0135(10) -0.0070(10)
C3" 0.0590(10) 0.0538(11) 0.0725(12) 0.0086(10) 0.0126(9) -0.0015(10)
C4" 0.0646(12) 0.0565(12) 0.0810(14) -0.0002(11) 0.0081(10) -0.0062(10)
C5" 0.0850(15) 0.0772(17) 0.0884(16) -0.0110(14) 0.0037(13) -0.0142(14)
C3' 0.0659(12) 0.0520(11) 0.0645(12) -0.0046(10) 0.0082(9) -0.0028(10)
C5' 0.0813(15) 0.0685(16) 0.0838(16) -0.0120(12) 0.0256(12) -0.0214(13)
C6' 0.134(2) 0.105(2) 0.134(3) -0.018(2) 0.068(2) -0.052(2)
N1 0.0620(9) 0.0419(9) 0.0740(10) 0.0055(8) 0.0147(8) -0.0016(8)
N3 0.0638(9) 0.0431(9) 0.0729(11) 0.0026(8) 0.0082(8) -0.0002(8)
N5 0.0841(12) 0.0423(9) 0.1019(14) 0.0024(10) 0.0285(10) 0.0027(9)
N2' 0.0950(14) 0.0683(13) 0.0991(15) -0.0010(11) 0.0416(12) 0.0062(11)
N4' 0.0740(11) 0.0567(10) 0.0816(12) -0.0018(9) 0.0212(9) -0.0140(9)
O21 0.0854(11) 0.1037(14) 0.1004(12) 0.0181(11) -0.0106(9) -0.0316(11)
O31 0.1079(13) 0.0637(11) 0.1562(18) 0.0308(12) 0.0598(13) 0.0091(10)
O41 0.0970(12) 0.1314(18) 0.0886(12) -0.0137(13) -0.0181(10) -0.0043(13)
O2" 0.0681(8) 0.0711(10) 0.0688(8) 0.0139(8) 0.0071(7) -0.0089(8)
O3" 0.0664(8) 0.0576(9) 0.0868(10) 0.0124(8) 0.0192(7) -0.0001(7)
O4" 0.0674(8) 0.0539(8) 0.0955(10) -0.0088(8) 0.0116(7) -0.0035(7)
O5" 0.0928(11) 0.0856(11) 0.0659(9) 0.0018(9) -0.0057(8) -0.0096(9)
O1' 0.0880(11) 0.0861(13) 0.1018(12) -0.0147(10) 0.0387(9) -0.0042(10)

loop_
_atom_type_symbol
_atom_type_description
_atom_type_scat_dispersion_real
_atom_type_scat_dispersion_imag
_atom_type_scat_source
C C 0.0181 0.0091 'International Tables Vol C Tables 4.2.6.8 and 6.1.1.4'
H H 0.0000 0.0000 'International Tables Vol C Tables 4.2.6.8 and 6.1.1.4'
N N 0.0311 0.0180 'International Tables Vol C Tables 4.2.6.8 and 6.1.1.4'
O O 0.0492 0.0322 'International Tables Vol C Tables 4.2.6.8 and 6.1.1.4'

loop_
_geom_angle_atom_site_label_1
_geom_angle_atom_site_label_2
_geom_angle_atom_site_label_3
_geom_angle
N3 C2 N1 112.14(18)
N3 C2 H2 123.9
N1 C2 H2 123.9
C5 C4 N3 110.29(17)
C5 C4 C3' 126.60(18)
N3 C4 C3' 123.07(17)
N5 C5 C4 131.22(19)
N5 C5 N1 122.92(19)
C4 C5 N1 105.78(17)
O21 C21 O2" 122.2(2)
O21 C21 C22 125.9(2)
O2" C21 C22 111.8(2)
C27 C22 C23 118.8(2)
C27 C22 C21 121.8(2)
C23 C22 C21 119.4(2)
C22 C23 C24 120.2(2)
C22 C23 H23 119.9
C24 C23 H23 119.9
C25 C24 C23 121.5(2)
C25 C24 H24 119.3
C23 C24 H24 119.3
C26 C25 C24 117.8(2)
C26 C25 C28 120.6(3)
C24 C25 C28 121.7(3)
C25 C26 C27 121.6(2)
C25 C26 H26 119.2
C27 C26 H26 119.2
C22 C27 C26 120.1(2)
C22 C27 H27 120.0
C26 C27 H27 120.0
C25 C28 H28A 109.5
C25 C28 H28B 109.5
H28A C28 H28B 109.5
C25 C28 H28C 109.5
H28A C28 H28C 109.5
H28B C28 H28C 109.5
O31 C31 O3" 122.1(2)
O31 C31 C32 124.4(2)
O3" C31 C32 113.48(18)
C37 C32 C33 118.7(2)
C37 C32 C31 118.2(2)
C33 C32 C31 123.1(2)
C34 C33 C32 119.9(2)
C34 C33 H33 120.1
C32 C33 H33 120.1
C33 C34 C35 121.8(2)
C33 C34 H34 119.1
C35 C34 H34 119.1
C36 C35 C34 117.8(2)
C36 C35 C38 121.1(3)
C34 C35 C38 121.1(3)
C35 C36 C37 121.3(2)
C35 C36 H36 119.3
C37 C36 H36 119.3
C36 C37 C32 120.5(2)
C36 C37 H37 119.7
C32 C37 H37 119.7
C35 C38 H38A 109.5
C35 C38 H38B 109.5
H38A C38 H38B 109.5
C35 C38 H38C 109.5
H38A C38 H38C 109.5
H38B C38 H38C 109.5
O41 C41 O5" 122.4(3)
O41 C41 C42 125.5(2)
O5" C41 C42 112.1(2)
C47 C42 C43 119.3(3)
C47 C42 C41 118.7(3)
C43 C42 C41 122.0(2)
C44 C43 C42 120.9(3)
C44 C43 H43 119.5
C42 C43 H43 119.5
C43 C44 C45 120.7(3)
C43 C44 H44 119.7
C45 C44 H44 119.7
C46 C45 C44 117.6(3)
C46 C45 C48 122.5(3)
C44 C45 C48 119.9(4)
C47 C46 C45 122.1(3)
C47 C46 H46 118.9
C45 C46 H46 118.9
C42 C47 C46 119.4(3)
C42 C47 H47 120.3
C46 C47 H47 120.3
C45 C48 H48A 109.5
C45 C48 H48B 109.5
H48A C48 H48B 109.5
C45 C48 H48C 109.5
H48A C48 H48C 109.5
H48B C48 H48C 109.5
O4" C1" N1 111.35(17)
O4" C1" C2" 105.58(16)
N1 C1" C2" 112.95(17)
O4" C1" H1" 108.9
N1 C1" H1" 108.9
C2" C1" H1" 108.9
O2" C2" C3" 106.39(16)
O2" C2" C1" 109.00(17)
C3" C2" C1" 100.10(16)
O2" C2" H2" 113.4
C3" C2" H2" 113.4
C1" C2" H2" 113.4
O3" C3" C4" 112.44(17)
O3" C3" C2" 112.79(16)
C4" C3" C2" 102.45(17)
O3" C3" H3" 109.6
C4" C3" H3" 109.6
C2" C3" H3" 109.6
O4" C4" C5" 110.83(19)
O4" C4" C3" 104.72(16)
C5" C4" C3" 115.6(2)
O4" C4" H012 108.5
C5" C4" H012 108.5
C3" C4" H012 108.5
O5" C5" C4" 108.09(19)
O5" C5" H5"A 110.1
C4" C5" H5"A 110.1
O5" C5" H5"B 110.1
C4" C5" H5"B 110.1
H5"A C5" H5"B 108.4
N2' C3' N4' 114.75(19)
N2' C3' C4 121.7(2)
N4' C3' C4 123.59(19)
N4' C5' O1' 113.9(2)
N4' C5' C6' 128.3(3)
O1' C5' C6' 117.7(2)
C5' C6' H6'B 109.5
C5' C6' H6'C 109.5
H6'B C6' H6'C 109.5
C5' C6' H6'A 109.5
H6'B C6' H6'A 109.5
H6'C C6' H6'A 109.5
C5 N1 C2 106.19(16)
C5 N1 C1" 123.84(17)
C2 N1 C1" 129.88(17)
C2 N3 C4 105.59(16)
C5 N5 H5A 120.0
C5 N5 H5B 120.0
H5A N5 H5B 120.0
C3' N2' O1' 102.93(19)
C5' N4' C3' 102.4(2)
C21 O2" C2" 117.70(17)
C31 O3" C3" 116.99(17)
C1" O4" C4" 110.43(16)
C41 O5" C5" 115.2(2)
C5' O1' N2' 105.98(18)

loop_
_geom_bond_atom_site_label_1
_geom_bond_atom_site_label_2
_geom_bond_distance
C2 N3 1.300(3)
C2 N1 1.384(3)
C2 H2 0.9300
C4 C5 1.370(3)
C4 N3 1.388(3)
C4 C3' 1.441(3)
C5 N5 1.348(3)
C5 N1 1.383(2)
C21 O21 1.201(3)
C21 O2" 1.351(3)
C21 C22 1.468(3)
C22 C27 1.381(3)
C22 C23 1.381(3)
C23 C24 1.382(4)
C23 H23 0.9300
C24 C25 1.377(4)
C24 H24 0.9300
C25 C26 1.375(3)
C25 C28 1.506(4)
C26 C27 1.382(4)
C26 H26 0.9300
C27 H27 0.9300
C28 H28A 0.9600
C28 H28B 0.9600
C28 H28C 0.9600
C31 O31 1.191(3)
C31 O3" 1.352(3)
C31 C32 1.468(3)
C32 C37 1.383(3)
C32 C33 1.387(3)
C33 C34 1.379(3)
C33 H33 0.9300
C34 C35 1.382(4)
C34 H34 0.9300
C35 C36 1.377(4)
C35 C38 1.506(3)
C36 C37 1.380(3)
C36 H36 0.9300
C37 H37 0.9300
C38 H38A 0.9600
C38 H38B 0.9600
C38 H38C 0.9600
C41 O41 1.200(3)
C41 O5" 1.344(3)
C41 C42 1.480(4)
C42 C47 1.373(3)
C42 C43 1.384(4)
C43 C44 1.372(4)
C43 H43 0.9300
C44 C45 1.388(4)
C44 H44 0.9300
C45 C46 1.382(5)
C45 C48 1.511(5)
C46 C47 1.383(5)
C46 H46 0.9300
C47 H47 0.9300
C48 H48A 0.9600
C48 H48B 0.9600
C48 H48C 0.9600
C1" O4" 1.420(3)
C1" N1 1.445(3)
C1" C2" 1.523(3)
C1" H1" 0.9800
C2" O2" 1.435(2)
C2" C3" 1.521(3)
C2" H2" 0.9800
C3" O3" 1.425(2)
C3" C4" 1.519(3)
C3" H3" 0.9800
C4" O4" 1.438(3)
C4" C5" 1.502(3)
C4" H012 0.9800
C5" O5" 1.448(3)
C5" H5"A 0.9700
C5" H5"B 0.9700
C3' N2' 1.304(3)
C3' N4' 1.377(3)
C5' N4' 1.293(3)
C5' O1' 1.335(3)
C5' C6' 1.477(4)
C6' H6'B 0.9600
C6' H6'C 0.9600
C6' H6'A 0.9600
N5 H5A 0.8600
N5 H5B 0.8600
N2' O1' 1.421(3)

loop_
_geom_hbond_atom_site_label_D
_geom_hbond_atom_site_label_H
_geom_hbond_atom_site_label_A
_geom_hbond_distance_DH
_geom_hbond_distance_HA
_geom_hbond_distance_DA
_geom_hbond_angle_DHA
_geom_hbond_site_symmetry_A
N5 H5B N3 0.86 2.17 2.945(3) 149.1 1_545
N5 H5A N4' 0.86 2.57 3.124(3) 122.7 1_545

loop_
_cod_related_entry_id
_cod_related_entry_database
_cod_related_entry_code
1 ChemSpider 21199709
